data_7251660
loop_
_publ_author_name
'El Abbassi, Abdelouahad'
'Krenzer, Julius'
'Petrov, Eugene P.'
'Biesen, Lukas'
'Vasylyeva, Vera'
'Merzenich, Sarah'
'Resch-Genger, Ute'
'M\"uller, Thomas J. J.'

_publ_section_title
;
 Aroyl-S,N-ketene acetal-triarylamine bichromophores -- intramolecular
 energy transfer and dual emission upon induced aggregation and
 encapsulation
;
_journal_issue 11
_journal_name_full 'RSC Advances'
_journal_page_first 10255
_journal_page_last 10260
_journal_paper_doi 10.1039/D5RA09361A
_journal_volume 16
_journal_year 2026
_chemical_formula_moiety 'C34 H26 N2 O S'
_chemical_formula_sum 'C34 H26 N2 O S'
_chemical_formula_weight 510.63
_chemical_melting_point 375.15
_chemical_name_common triphenylamine_aroyl-S,N-ketene_acetal
_chemical_name_systematic (Z)-2-(3-(4-(diphenylamino)benzyl)benzo[d]thiazol-2(3H)-ylidene)-1-phenylethan-1-one
_space_group_crystal_system monoclinic
_space_group_IT_number 14
_space_group_name_Hall '-P 2ybc'
_space_group_name_H-M_alt 'P 1 21/c 1'
_atom_sites_solution_hydrogens mixed
_atom_sites_solution_primary dual
_audit_creation_date 2024-09-17
_audit_creation_method
;
Olex2 1.5
(compiled 2024.02.16 svn.r378c4104 for OlexSys, GUI svn.r6928)
;
_audit_update_record
;
2025-09-09 deposited with the CCDC.	2026-01-30 downloaded from the CCDC.
;
_cell_angle_alpha 90
_cell_angle_beta 90.9410(10)
_cell_angle_gamma 90
_cell_formula_units_Z 4
_cell_length_a 16.25650(10)
_cell_length_b 8.23820(10)
_cell_length_c 19.28180(10)
_cell_measurement_reflns_used 26490
_cell_measurement_temperature 150.00(10)
_cell_measurement_theta_max 78.7970
_cell_measurement_theta_min 2.7120
_cell_volume 2581.95(4)
_computing_cell_refinement 'CrysAlisPro 1.171.43.106a (Rigaku OD, 2024)'
_computing_data_collection 'CrysAlisPro system (CCD 43.98a 64-bit (release 24-11-2023))'
_computing_data_reduction 'CrysAlisPro 1.171.43.106a (Rigaku OD, 2024)'
_computing_molecular_graphics 'Olex2 1.5 (Dolomanov et al., 2009)'
_computing_publication_material 'Olex2 1.5 (Dolomanov et al., 2009)'
_computing_structure_refinement 'SHELXL 2018/3 (Sheldrick, 2015)'
_computing_structure_solution 'SHELXT 2018/2 (Sheldrick, 2018)'
_diffrn_ambient_environment N~2~
_diffrn_ambient_temperature 150.00(10)
_diffrn_detector 'Hybrid Pixel Array Detector'
_diffrn_detector_area_resol_mean 10.0000
_diffrn_detector_type HyPix
_diffrn_measured_fraction_theta_full 1.000
_diffrn_measured_fraction_theta_max 0.952
_diffrn_measurement_details
;
List of Runs (angles in degrees, time in seconds):

  # Type    Start    End  Width  t~exp~   \w     \q     \k     \f   Frames
#--------------------------------------------------------------------------
  1  \w    -81.00  14.00   0.50    0.39    --  -46.76 102.00  90.00  190
  2  \w      8.00  81.00   0.50    0.39    --   46.76-102.00 -12.00  146
  3  \w    -81.00 -21.00   0.50    1.56    --  -91.75 102.00  90.00  120
  4  \w    106.00 178.00   0.50    1.56    --  113.25 102.00  90.00  144
  5  \w     43.00 106.00   0.50    1.56    --  113.25-102.00 -12.00  126
  6  \w    106.00 178.00   0.50    1.56    --  113.25 102.00  90.00  144
  7  \w   -118.00 -24.00   0.50    0.39    --  -46.76 -77.00 -30.00  188
  8  \w    -48.00  26.00   0.50    0.39    --  -46.76  38.00 -30.00  148
  9  \w    -28.00  21.00   0.50    0.39    --   46.76 -19.00  90.00   98
 10  \w    -28.00  21.00   0.50    0.39    --   46.76 -19.00-120.00   98
 11  \w     63.00 118.00   0.50    0.39    --   46.76 178.00-180.00  110
 12  \w    -28.00  21.00   0.50    0.39    --   46.76 -19.00 -30.00   98
 13  \w    -28.00  21.00   0.50    0.39    --   46.76 -19.00   0.00   98
 14  \w   -163.00 -77.00   0.50    1.56    --  -91.75 -57.00   0.00  172
 15  \w   -163.00 -78.00   0.50    1.56    --  -91.75 -53.00  16.97  170
 16  \w    -48.00 -19.00   0.50    1.56    --  -91.75  38.00-150.00   58
 17  \w    -48.00 -19.00   0.50    1.56    --  -91.75  38.00 -60.00   58
 18  \w    -48.00 -19.00   0.50    1.56    --  -91.75  38.00   0.00   58
 19  \w   -149.00 -78.00   0.50    1.56    --  -91.75 -52.00 103.94  142
 20  \w    -85.00 -23.00   0.50    1.56    --  -91.75 125.00-150.00  124
 21  \w   -115.00 -76.00   0.50    1.56    --  -91.75 -62.00  61.19   78
 22  \w    -64.00 -26.00   0.50    1.56    --  -91.75 125.00-180.00   76
 23  \w   -121.00 -75.00   0.50    1.56    --  -91.75 -62.00  90.91   92
 24  \w   -147.00-119.00   0.50    1.56    --  -91.75 -52.00 103.94   56
 25  \w    -62.00 -19.00   0.50    1.56    --  -91.75  57.00 -60.00   86
 26  \w    -65.00 -25.00   0.50    1.56    --  -91.75  57.00  30.00   80
 27  \w   -158.00 -83.00   0.50    1.56    --  -91.75 -52.00  34.80  150
 28  \w   -145.00-100.00   0.50    1.56    --  -91.75-102.00 -12.00   90
 29  \w   -153.00-127.00   0.50    1.56    --  -91.75 -62.00  90.91   52
 30  \w     53.00 106.00   0.50    1.56    --  113.25 -99.00 -60.00  106
 31  \w     46.00 105.00   0.50    1.56    --  113.25 -99.00  30.00  118
 32  \w     44.00 106.00   0.50    1.56    --  113.25-125.00 -90.00  124
 33  \w     43.00  99.00   0.50    1.56    --  113.25 -77.00 -90.00  112
 34  \w     43.00  80.00   0.50    1.56    --  113.25 -77.00 150.00   74
 35  \w     76.00 102.00   0.50    1.56    --  113.25 -99.00  90.00   52
 36  \w     79.00 105.00   0.50    1.56    --  113.25 -99.00 150.00   52
 37  \w     46.00 107.00   0.50    1.56    --  113.25-125.00-180.00  122
 38  \w     48.00  94.00   0.50    1.56    --  113.25-125.00-120.00   92
 39  \w     72.00 104.00   0.50    1.56    --  113.25 -99.00-120.00   64
 40  \w     47.00  99.00   0.50    1.56    --  113.25-125.00   0.00  104
 41  \w     66.00 100.00   0.50    1.56    --  113.25 -77.00  30.00   68
;
_diffrn_measurement_device 'four-circle diffractometer'
_diffrn_measurement_device_type 'XtaLAB Synergy, Dualflex, HyPix'
_diffrn_measurement_method '\w scans'
_diffrn_orient_matrix_type 'CrysAlisPro convention (1999,Acta A55,543-557)'
_diffrn_orient_matrix_UB_11 0.0000700000
_diffrn_orient_matrix_UB_12 -0.1250667000
_diffrn_orient_matrix_UB_13 -0.0593852000
_diffrn_orient_matrix_UB_21 0.0385048000
_diffrn_orient_matrix_UB_22 0.1270986000
_diffrn_orient_matrix_UB_23 -0.0482787000
_diffrn_orient_matrix_UB_31 0.0866061000
_diffrn_orient_matrix_UB_32 -0.0563928000
_diffrn_orient_matrix_UB_33 0.0229487000
_diffrn_radiation_monochromator mirror
_diffrn_radiation_probe x-ray
_diffrn_radiation_type 'Cu K\a'
_diffrn_radiation_wavelength 1.54184
_diffrn_reflns_av_R_equivalents 0.0326
_diffrn_reflns_av_unetI/netI 0.0191
_diffrn_reflns_Laue_measured_fraction_full 1.000
_diffrn_reflns_Laue_measured_fraction_max 0.952
_diffrn_reflns_limit_h_max 20
_diffrn_reflns_limit_h_min -18
_diffrn_reflns_limit_k_max 10
_diffrn_reflns_limit_k_min -10
_diffrn_reflns_limit_l_max 24
_diffrn_reflns_limit_l_min -18
_diffrn_reflns_number 38605
_diffrn_reflns_point_group_measured_fraction_full 1.000
_diffrn_reflns_point_group_measured_fraction_max 0.952
_diffrn_reflns_theta_full 67.684
_diffrn_reflns_theta_max 79.272
_diffrn_reflns_theta_min 2.718
_diffrn_source 'micro-focus sealed X-ray tube'
_diffrn_source_type 'PhotonJet (Cu) X-ray Source'
_exptl_absorpt_coefficient_mu 1.347
_exptl_absorpt_correction_T_max 1.000
_exptl_absorpt_correction_T_min 0.627
_exptl_absorpt_correction_type gaussian
_exptl_absorpt_process_details
;
CrysAlisPro 1.171.43.106a (Rigaku Oxford Diffraction, 2024)
Numerical absorption correction based on gaussian integration over
a multifaceted crystal model
Empirical absorption correction using spherical harmonics,
implemented in SCALE3 ABSPACK scaling algorithm.
;
_exptl_crystal_colour 'clear yellow'
_exptl_crystal_density_diffrn 1.314
_exptl_crystal_description block
_exptl_crystal_F_000 1072
_exptl_crystal_preparation Luminescent
_exptl_crystal_size_max 0.18
_exptl_crystal_size_mid 0.09
_exptl_crystal_size_min 0.07
_refine_diff_density_max 0.183
_refine_diff_density_min -0.330
_refine_diff_density_rms 0.037
_refine_ls_extinction_method none
_refine_ls_goodness_of_fit_ref 1.071
_refine_ls_hydrogen_treatment mixed
_refine_ls_matrix_type full
_refine_ls_number_parameters 367
_refine_ls_number_reflns 5340
_refine_ls_number_restraints 0
_refine_ls_restrained_S_all 1.071
_refine_ls_R_factor_all 0.0336
_refine_ls_R_factor_gt 0.0311
_refine_ls_shift/su_max 0.002
_refine_ls_shift/su_mean 0.000
_refine_ls_structure_factor_coef Fsqd
_refine_ls_weighting_details 'w=1/[\s^2^(Fo^2^)+(0.0377P)^2^+0.8214P] where P=(Fo^2^+2Fc^2^)/3'
_refine_ls_weighting_scheme calc
_refine_ls_wR_factor_gt 0.0812
_refine_ls_wR_factor_ref 0.0831
_reflns_Friedel_coverage 0.000
_reflns_number_gt 4914
_reflns_number_total 5340
_reflns_threshold_expression 'I > 2\s(I)'
_cod_data_source_file d5ra09361a2.cif
_cod_data_source_block triphenylamine_aroyl-SN-ketene_acetal
_cod_depositor_comments
;
The following automatic conversions were performed:

data item '_chemical_melting_point' value '102 \%C' was changed to
'375.15' -- it was converted from degrees Celsius (C) to kelvins (K).

Automatic conversion script
Id: cif_fix_values 8170 2020-07-09 18:12:32Z antanas 
;
_cod_database_code 7251660
_shelx_shelxl_version_number 2018/3
_chemical_oxdiff_formula 'C34 H26 N2 O S '
_shelx_space_group_comment
;
The symmetry employed for this shelxl refinement is uniquely defined
by the following loop, which should always be used as a source of
symmetry information in preference to the above space-group names.
They are only intended as comments.
;
_shelx_estimated_absorpt_t_max 0.912
_shelx_estimated_absorpt_t_min 0.794
_olex2_refinement_description
;
1. Fixed Uiso
 At 1.2 times of:
  All C(H) groups, All C(H,H) groups
2.a Secondary CH2 refined with riding coordinates:
 C16(H16A,H16B)
2.b Aromatic/amide H refined with riding coordinates:
 C19(H19), C21(H21), C22(H22), C18(H18), C8(H8), C24(H24), C28(H28), C30(H30),
 C25(H25), C31(H31), C33(H33), C11(H11), C32(H32), C5(H5), C26(H26), C4(H4),
 C12(H12), C3(H3)
;
_olex2_submission_special_instructions 'No special instructions were received'
_oxdiff_exptl_absorpt_empirical_details
;
Empirical correction (ABSPACK) includes:
- Absorption correction using spherical harmonics
- Frame scaling
;
_oxdiff_exptl_absorpt_empirical_full_max 1.240
_oxdiff_exptl_absorpt_empirical_full_min 0.844

loop_
_space_group_symop_operation_xyz
'x, y, z'
'-x, y+1/2, -z+1/2'
'-x, -y, -z'
'x, -y-1/2, z-1/2'

loop_
_atom_site_label
_atom_site_type_symbol
_atom_site_fract_x
_atom_site_fract_y
_atom_site_fract_z
_atom_site_U_iso_or_equiv
_atom_site_adp_type
_atom_site_occupancy
_atom_site_site_symmetry_order
_atom_site_calc_flag
_atom_site_refinement_flags_posn
_atom_site_refinement_flags_adp
_atom_site_refinement_flags_occupancy
_atom_site_disorder_assembly
_atom_site_disorder_group
S1 S 0.87771(2) 0.49269(3) 0.61270(2) 0.02696(8) Uani 1 1 d . . . . .
O1 O 0.92224(6) 0.25590(11) 0.52737(4) 0.0348(2) Uani 1 1 d . . . . .
N2 N 0.52349(5) 0.82947(12) 0.33512(5) 0.0250(2) Uani 1 1 d . . . . .
N1 N 0.84701(6) 0.73906(12) 0.53421(5) 0.0259(2) Uani 1 1 d . . . . .
C20 C 0.60147(6) 0.83296(13) 0.36941(5) 0.0227(2) Uani 1 1 d . . . . .
C19 C 0.61811(7) 0.72973(14) 0.42509(6) 0.0255(2) Uani 1 1 d . . . . .
H19 H 0.576984 0.656341 0.440087 0.031 Uiso 1 1 calc R U . . .
C23 C 0.45344(6) 0.79122(13) 0.37576(6) 0.0232(2) Uani 1 1 d . . . . .
C29 C 0.51700(7) 0.81984(13) 0.26187(6) 0.0234(2) Uani 1 1 d . . . . .
C21 C 0.66272(7) 0.94095(14) 0.34861(6) 0.0244(2) Uani 1 1 d . . . . .
H21 H 0.652170 1.013743 0.311298 0.029 Uiso 1 1 calc R U . . .
C22 C 0.73887(7) 0.94215(13) 0.38229(6) 0.0239(2) Uani 1 1 d . . . . .
H22 H 0.780172 1.015154 0.367288 0.029 Uiso 1 1 calc R U . . .
C18 C 0.69416(7) 0.73287(14) 0.45895(6) 0.0258(2) Uani 1 1 d . . . . .
H18 H 0.704191 0.662197 0.497089 0.031 Uiso 1 1 calc R U . . .
C34 C 0.58155(7) 0.76142(14) 0.22229(6) 0.0265(2) Uani 1 1 d . . . . .
C17 C 0.75582(6) 0.83785(13) 0.43785(6) 0.0231(2) Uani 1 1 d . . . . .
C8 C 0.88953(7) 0.49873(14) 0.47019(6) 0.0269(2) Uani 1 1 d . . . . .
H8 H 0.885124 0.553354 0.426893 0.032 Uiso 1 1 calc R U . . .
C9 C 0.91430(7) 0.33306(15) 0.47196(6) 0.0270(2) Uani 1 1 d . . . . .
C10 C 0.93155(7) 0.24805(14) 0.40475(6) 0.0263(2) Uani 1 1 d . . . . .
C24 C 0.43679(7) 0.88347(14) 0.43417(6) 0.0267(2) Uani 1 1 d . . . . .
H24 H 0.470740 0.973658 0.445760 0.032 Uiso 1 1 calc R U . . .
C28 C 0.40300(7) 0.66054(14) 0.35868(6) 0.0281(2) Uani 1 1 d . . . . .
H28 H 0.414060 0.596761 0.318855 0.034 Uiso 1 1 calc R U . . .
C7 C 0.87189(6) 0.58083(14) 0.53015(6) 0.0251(2) Uani 1 1 d . . . . .
C6 C 0.82662(6) 0.79190(15) 0.60040(6) 0.0267(2) Uani 1 1 d . . . . .
C30 C 0.44406(7) 0.86716(14) 0.22826(6) 0.0276(2) Uani 1 1 d . . . . .
H30 H 0.399798 0.908867 0.254432 0.033 Uiso 1 1 calc R U . . .
C15 C 0.97874(7) 0.10705(15) 0.40676(6) 0.0277(2) Uani 1 1 d . . . . .
C1 C 0.84029(7) 0.67185(15) 0.65034(6) 0.0278(2) Uani 1 1 d . . . . .
C16 C 0.83982(7) 0.84447(14) 0.47354(6) 0.0264(2) Uani 1 1 d . . . . .
H16A H 0.882204 0.812907 0.439804 0.032 Uiso 1 1 calc R U . . .
H16B H 0.851162 0.957704 0.487984 0.032 Uiso 1 1 calc R U . . .
C25 C 0.37070(7) 0.84429(16) 0.47565(6) 0.0316(3) Uani 1 1 d . . . . .
H25 H 0.360090 0.906707 0.515952 0.038 Uiso 1 1 calc R U . . .
C2 C 0.82365(7) 0.70109(17) 0.71960(7) 0.0329(3) Uani 1 1 d . . . . .
C31 C 0.43614(8) 0.85340(15) 0.15674(6) 0.0325(3) Uani 1 1 d . . . . .
H31 H 0.385926 0.883637 0.134397 0.039 Uiso 1 1 calc R U . . .
C14 C 0.99693(7) 0.02284(16) 0.34666(7) 0.0316(3) Uani 1 1 d . . . . .
C33 C 0.57328(8) 0.75051(15) 0.15060(6) 0.0321(3) Uani 1 1 d . . . . .
H33 H 0.617870 0.711482 0.124075 0.039 Uiso 1 1 calc R U . . .
C11 C 0.90168(8) 0.30244(15) 0.34051(6) 0.0329(3) Uani 1 1 d . . . . .
H11 H 0.868798 0.397663 0.338052 0.040 Uiso 1 1 calc R U . . .
C32 C 0.50073(9) 0.79596(16) 0.11749(6) 0.0352(3) Uani 1 1 d . . . . .
H32 H 0.495203 0.787938 0.068486 0.042 Uiso 1 1 calc R U . . .
C27 C 0.33648(7) 0.62348(16) 0.39990(7) 0.0342(3) Uani 1 1 d . . . . .
C5 C 0.79610(7) 0.94340(16) 0.61864(7) 0.0328(3) Uani 1 1 d . . . . .
H5 H 0.786693 1.025066 0.584647 0.039 Uiso 1 1 calc R U . . .
C26 C 0.32012(7) 0.71445(16) 0.45848(7) 0.0351(3) Uani 1 1 d . . . . .
H26 H 0.274622 0.688077 0.486653 0.042 Uiso 1 1 calc R U . . .
C4 C 0.77980(8) 0.97168(17) 0.68806(7) 0.0367(3) Uani 1 1 d . . . . .
H4 H 0.758988 1.074411 0.701665 0.044 Uiso 1 1 calc R U . . .
C12 C 0.91967(9) 0.21841(16) 0.28026(7) 0.0365(3) Uani 1 1 d . . . . .
H12 H 0.898766 0.255998 0.236852 0.044 Uiso 1 1 calc R U . . .
C13 C 0.96809(8) 0.07962(17) 0.28312(7) 0.0344(3) Uani 1 1 d . . . . .
C3 C 0.79334(8) 0.85265(18) 0.73801(7) 0.0370(3) Uani 1 1 d . . . . .
H3 H 0.781770 0.875034 0.785184 0.044 Uiso 1 1 calc R U . . .
H13 H 0.9817(10) 0.020(2) 0.2398(9) 0.042(4) Uiso 1 1 d . . . . .
H27 H 0.3021(10) 0.530(2) 0.3878(8) 0.042(4) Uiso 1 1 d . . . . .
H15 H 1.0004(9) 0.0670(18) 0.4519(8) 0.031(3) Uiso 1 1 d . . . . .
H34 H 0.6327(9) 0.7260(17) 0.2447(7) 0.031(3) Uiso 1 1 d . . . . .
H2 H 0.8339(9) 0.617(2) 0.7543(8) 0.039(4) Uiso 1 1 d . . . . .
H14 H 1.0305(9) -0.077(2) 0.3509(8) 0.040(4) Uiso 1 1 d . . . . .

loop_
_atom_site_aniso_label
_atom_site_aniso_U_11
_atom_site_aniso_U_22
_atom_site_aniso_U_33
_atom_site_aniso_U_23
_atom_site_aniso_U_13
_atom_site_aniso_U_12
S1 0.02668(15) 0.03005(15) 0.02409(15) 0.00406(10) -0.00178(11) -0.00143(10)
O1 0.0433(5) 0.0346(5) 0.0263(4) 0.0069(4) -0.0006(4) 0.0013(4)
N2 0.0209(4) 0.0332(5) 0.0209(4) 0.0008(4) -0.0024(3) -0.0036(4)
N1 0.0227(4) 0.0283(5) 0.0264(5) 0.0031(4) -0.0053(4) -0.0033(4)
C20 0.0221(5) 0.0253(5) 0.0207(5) -0.0019(4) -0.0022(4) -0.0021(4)
C19 0.0238(5) 0.0255(5) 0.0272(6) 0.0028(4) -0.0008(4) -0.0059(4)
C23 0.0198(5) 0.0258(5) 0.0239(5) 0.0027(4) -0.0028(4) 0.0003(4)
C29 0.0269(5) 0.0213(5) 0.0219(5) 0.0007(4) -0.0034(4) -0.0033(4)
C21 0.0276(5) 0.0261(5) 0.0195(5) 0.0022(4) -0.0012(4) -0.0031(4)
C22 0.0240(5) 0.0251(5) 0.0226(5) 0.0005(4) 0.0014(4) -0.0054(4)
C18 0.0260(5) 0.0259(5) 0.0254(5) 0.0051(4) -0.0031(4) -0.0031(4)
C34 0.0283(6) 0.0244(5) 0.0268(6) -0.0002(4) -0.0022(4) -0.0011(4)
C17 0.0230(5) 0.0231(5) 0.0232(5) -0.0011(4) -0.0018(4) -0.0019(4)
C8 0.0259(5) 0.0306(6) 0.0242(6) 0.0043(4) -0.0036(4) -0.0039(4)
C9 0.0234(5) 0.0323(6) 0.0253(6) 0.0039(5) -0.0024(4) -0.0053(4)
C10 0.0236(5) 0.0285(6) 0.0267(6) 0.0035(4) -0.0016(4) -0.0079(4)
C24 0.0268(5) 0.0268(5) 0.0263(6) -0.0002(4) -0.0042(4) 0.0000(4)
C28 0.0267(5) 0.0268(6) 0.0307(6) -0.0022(5) -0.0016(4) -0.0008(4)
C7 0.0190(5) 0.0288(6) 0.0272(6) 0.0048(4) -0.0052(4) -0.0047(4)
C6 0.0177(5) 0.0327(6) 0.0297(6) 0.0000(5) -0.0043(4) -0.0046(4)
C30 0.0278(5) 0.0257(5) 0.0290(6) 0.0007(4) -0.0044(4) -0.0006(4)
C15 0.0211(5) 0.0328(6) 0.0290(6) 0.0049(5) -0.0029(4) -0.0053(4)
C1 0.0200(5) 0.0332(6) 0.0300(6) 0.0004(5) -0.0020(4) -0.0039(4)
C16 0.0242(5) 0.0265(5) 0.0284(6) 0.0049(4) -0.0037(4) -0.0050(4)
C25 0.0311(6) 0.0358(6) 0.0279(6) 0.0003(5) 0.0018(5) 0.0071(5)
C2 0.0268(6) 0.0421(7) 0.0298(6) 0.0005(5) 0.0004(5) -0.0035(5)
C31 0.0365(6) 0.0300(6) 0.0306(6) 0.0038(5) -0.0129(5) -0.0039(5)
C14 0.0236(5) 0.0347(6) 0.0365(7) 0.0000(5) -0.0006(5) -0.0026(5)
C33 0.0409(7) 0.0289(6) 0.0267(6) -0.0037(5) 0.0030(5) -0.0031(5)
C11 0.0396(7) 0.0293(6) 0.0298(6) 0.0032(5) -0.0047(5) -0.0006(5)
C32 0.0496(7) 0.0329(6) 0.0229(6) -0.0012(5) -0.0065(5) -0.0067(5)
C27 0.0262(6) 0.0310(6) 0.0455(7) 0.0018(5) 0.0005(5) -0.0057(5)
C5 0.0238(5) 0.0341(6) 0.0402(7) -0.0008(5) -0.0056(5) -0.0015(5)
C26 0.0252(6) 0.0392(7) 0.0410(7) 0.0082(6) 0.0073(5) 0.0019(5)
C4 0.0254(6) 0.0387(7) 0.0459(8) -0.0097(6) -0.0002(5) -0.0011(5)
C12 0.0453(7) 0.0373(7) 0.0267(6) 0.0031(5) -0.0056(5) -0.0039(6)
C13 0.0330(6) 0.0393(7) 0.0308(6) -0.0041(5) 0.0005(5) -0.0057(5)
C3 0.0270(6) 0.0484(8) 0.0357(7) -0.0081(6) 0.0024(5) -0.0042(5)

loop_
_atom_type_symbol
_atom_type_description
_atom_type_scat_dispersion_real
_atom_type_scat_dispersion_imag
_atom_type_scat_source
C C 0.0181 0.0091 'International Tables Vol C Tables 4.2.6.8 and 6.1.1.4'
H H 0.0000 0.0000 'International Tables Vol C Tables 4.2.6.8 and 6.1.1.4'
N N 0.0311 0.0180 'International Tables Vol C Tables 4.2.6.8 and 6.1.1.4'
O O 0.0492 0.0322 'International Tables Vol C Tables 4.2.6.8 and 6.1.1.4'
S S 0.3331 0.5567 'International Tables Vol C Tables 4.2.6.8 and 6.1.1.4'

loop_
_exptl_crystal_face_index_h
_exptl_crystal_face_index_k
_exptl_crystal_face_index_l
_exptl_crystal_face_perp_dist
-10 2 -3 0.0830
4 2 -11 0.0112
-3 0 12 0.0551
-6 1 10 0.0759
-7 2 9 0.0777
-2 2 11 0.0681
-7 3 6 0.0779
-1 3 10 0.0709
-7 4 5 0.0746
1 0 1 0.1022
0 -4 -9 0.0224
-1 4 9 0.0683
-2 5 6 0.0647
-4 5 4 0.0675
-1 -4 -7 0.0215
0 -1 -1 0.0227
-1 2 1 0.0563
2 1 2 0.0970
1 2 1 0.0718
10 -1 3 0.0905
-1 -2 -1 0.0186
0 -2 1 0.0260
-1 -1 0 0.0198
0 2 -1 0.0448
2 1 0 0.0821

loop_
_geom_angle_atom_site_label_1
_geom_angle_atom_site_label_2
_geom_angle_atom_site_label_3
_geom_angle
_geom_angle_site_symmetry_1
_geom_angle_site_symmetry_3
_geom_angle_publ_flag
C7 S1 C1 90.76(6) . . ?
C20 N2 C23 117.56(9) . . ?
C29 N2 C20 121.10(9) . . ?
C29 N2 C23 119.18(9) . . ?
C7 N1 C6 115.17(10) . . ?
C7 N1 C16 122.74(10) . . ?
C6 N1 C16 122.06(10) . . ?
C19 C20 N2 120.47(10) . . ?
C19 C20 C21 118.64(10) . . ?
C21 C20 N2 120.89(10) . . ?
C20 C19 H19 119.6 . . ?
C18 C19 C20 120.74(10) . . ?
C18 C19 H19 119.6 . . ?
C24 C23 N2 119.47(10) . . ?
C24 C23 C28 119.60(10) . . ?
C28 C23 N2 120.91(10) . . ?
C34 C29 N2 121.39(10) . . ?
C34 C29 C30 118.89(10) . . ?
C30 C29 N2 119.71(10) . . ?
C20 C21 H21 119.9 . . ?
C22 C21 C20 120.25(10) . . ?
C22 C21 H21 119.9 . . ?
C21 C22 H22 119.4 . . ?
C21 C22 C17 121.15(10) . . ?
C17 C22 H22 119.4 . . ?
C19 C18 H18 119.5 . . ?
C19 C18 C17 120.98(10) . . ?
C17 C18 H18 119.5 . . ?
C29 C34 H34 120.4(8) . . ?
C33 C34 C29 120.39(11) . . ?
C33 C34 H34 119.2(8) . . ?
C22 C17 C16 119.30(10) . . ?
C18 C17 C22 118.23(10) . . ?
C18 C17 C16 122.47(10) . . ?
C9 C8 H8 119.5 . . ?
C7 C8 H8 119.5 . . ?
C7 C8 C9 120.98(11) . . ?
O1 C9 C8 122.29(11) . . ?
O1 C9 C10 118.85(11) . . ?
C8 C9 C10 118.86(10) . . ?
C15 C10 C9 118.37(10) . . ?
C15 C10 C11 118.41(11) . . ?
C11 C10 C9 123.22(11) . . ?
C23 C24 H24 119.9 . . ?
C25 C24 C23 120.20(11) . . ?
C25 C24 H24 119.9 . . ?
C23 C28 H28 120.1 . . ?
C27 C28 C23 119.83(11) . . ?
C27 C28 H28 120.1 . . ?
N1 C7 S1 110.79(8) . . ?
N1 C7 C8 125.69(10) . . ?
C8 C7 S1 123.51(9) . . ?
N1 C6 C1 111.90(11) . . ?
C5 C6 N1 127.11(11) . . ?
C5 C6 C1 120.99(11) . . ?
C29 C30 H30 119.9 . . ?
C31 C30 C29 120.16(11) . . ?
C31 C30 H30 119.9 . . ?
C10 C15 H15 119.4(8) . . ?
C14 C15 C10 121.27(11) . . ?
C14 C15 H15 119.4(8) . . ?
C6 C1 S1 111.25(9) . . ?
C2 C1 S1 128.12(10) . . ?
C2 C1 C6 120.63(12) . . ?
N1 C16 C17 113.63(9) . . ?
N1 C16 H16A 108.8 . . ?
N1 C16 H16B 108.8 . . ?
C17 C16 H16A 108.8 . . ?
C17 C16 H16B 108.8 . . ?
H16A C16 H16B 107.7 . . ?
C24 C25 H25 119.9 . . ?
C26 C25 C24 120.24(11) . . ?
C26 C25 H25 119.9 . . ?
C1 C2 C3 118.49(12) . . ?
C1 C2 H2 120.3(9) . . ?
C3 C2 H2 121.2(9) . . ?
C30 C31 H31 119.6 . . ?
C32 C31 C30 120.74(11) . . ?
C32 C31 H31 119.6 . . ?
C15 C14 H14 118.2(9) . . ?
C13 C14 C15 119.75(12) . . ?
C13 C14 H14 122.1(9) . . ?
C34 C33 H33 119.7 . . ?
C32 C33 C34 120.62(12) . . ?
C32 C33 H33 119.7 . . ?
C10 C11 H11 119.8 . . ?
C12 C11 C10 120.49(12) . . ?
C12 C11 H11 119.8 . . ?
C31 C32 H32 120.4 . . ?
C33 C32 C31 119.19(11) . . ?
C33 C32 H32 120.4 . . ?
C28 C27 H27 119.0(10) . . ?
C26 C27 C28 120.69(12) . . ?
C26 C27 H27 120.3(10) . . ?
C6 C5 H5 121.0 . . ?
C4 C5 C6 117.98(12) . . ?
C4 C5 H5 121.0 . . ?
C25 C26 H26 120.3 . . ?
C27 C26 C25 119.43(11) . . ?
C27 C26 H26 120.3 . . ?
C5 C4 H4 119.4 . . ?
C5 C4 C3 121.28(13) . . ?
C3 C4 H4 119.4 . . ?
C11 C12 H12 119.8 . . ?
C11 C12 C13 120.30(12) . . ?
C13 C12 H12 119.8 . . ?
C14 C13 C12 119.76(12) . . ?
C14 C13 H13 120.0(9) . . ?
C12 C13 H13 120.3(9) . . ?
C2 C3 H3 119.7 . . ?
C4 C3 C2 120.63(12) . . ?
C4 C3 H3 119.7 . . ?

loop_
_geom_bond_atom_site_label_1
_geom_bond_atom_site_label_2
_geom_bond_distance
_geom_bond_site_symmetry_2
_geom_bond_publ_flag
S1 C7 1.7507(11) . ?
S1 C1 1.7578(13) . ?
O1 C9 1.2481(14) . ?
N2 C20 1.4204(13) . ?
N2 C23 1.4280(14) . ?
N2 C29 1.4168(14) . ?
N1 C7 1.3675(15) . ?
N1 C6 1.3935(15) . ?
N1 C16 1.4601(14) . ?
C20 C19 1.3926(15) . ?
C20 C21 1.3990(15) . ?
C19 H19 0.9500 . ?
C19 C18 1.3888(15) . ?
C23 C24 1.3890(16) . ?
C23 C28 1.3896(16) . ?
C29 C34 1.3934(16) . ?
C29 C30 1.3974(15) . ?
C21 H21 0.9500 . ?
C21 C22 1.3885(15) . ?
C22 H22 0.9500 . ?
C22 C17 1.3974(15) . ?
C18 H18 0.9500 . ?
C18 C17 1.3897(15) . ?
C34 C33 1.3895(16) . ?
C34 H34 0.975(14) . ?
C17 C16 1.5201(14) . ?
C8 H8 0.9500 . ?
C8 C9 1.4232(17) . ?
C8 C7 1.3739(17) . ?
C9 C10 1.5035(16) . ?
C10 C15 1.3922(17) . ?
C10 C11 1.3968(16) . ?
C24 H24 0.9500 . ?
C24 C25 1.3880(17) . ?
C28 H28 0.9500 . ?
C28 C27 1.3867(17) . ?
C6 C1 1.3957(17) . ?
C6 C5 1.3904(17) . ?
C30 H30 0.9500 . ?
C30 C31 1.3875(17) . ?
C15 C14 1.3866(18) . ?
C15 H15 0.990(14) . ?
C1 C2 1.3879(17) . ?
C16 H16A 0.9900 . ?
C16 H16B 0.9900 . ?
C25 H25 0.9500 . ?
C25 C26 1.3860(19) . ?
C2 C3 1.3905(19) . ?
C2 H2 0.973(16) . ?
C31 H31 0.9500 . ?
C31 C32 1.3876(19) . ?
C14 C13 1.3859(18) . ?
C14 H14 0.992(16) . ?
C33 H33 0.9500 . ?
C33 C32 1.3835(19) . ?
C11 H11 0.9500 . ?
C11 C12 1.3877(19) . ?
C32 H32 0.9500 . ?
C27 C26 1.3849(19) . ?
C27 H27 0.978(17) . ?
C5 H5 0.9500 . ?
C5 C4 1.3883(19) . ?
C26 H26 0.9500 . ?
C4 H4 0.9500 . ?
C4 C3 1.389(2) . ?
C12 H12 0.9500 . ?
C12 C13 1.3887(19) . ?
C13 H13 0.995(17) . ?
C3 H3 0.9500 . ?

loop_
_geom_torsion_atom_site_label_1
_geom_torsion_atom_site_label_2
_geom_torsion_atom_site_label_3
_geom_torsion_atom_site_label_4
_geom_torsion
_geom_torsion_site_symmetry_1
_geom_torsion_site_symmetry_2
_geom_torsion_site_symmetry_3
_geom_torsion_site_symmetry_4
_geom_torsion_publ_flag
S1 C1 C2 C3 -179.36(9) . . . . ?
O1 C9 C10 C15 -19.34(15) . . . . ?
O1 C9 C10 C11 159.80(11) . . . . ?
N2 C20 C19 C18 -179.83(10) . . . . ?
N2 C20 C21 C22 -179.52(10) . . . . ?
N2 C23 C24 C25 -177.65(10) . . . . ?
N2 C23 C28 C27 178.45(11) . . . . ?
N2 C29 C34 C33 178.91(10) . . . . ?
N2 C29 C30 C31 -177.97(10) . . . . ?
N1 C6 C1 S1 -0.66(12) . . . . ?
N1 C6 C1 C2 -179.97(10) . . . . ?
N1 C6 C5 C4 -179.90(11) . . . . ?
C20 N2 C23 C24 55.98(14) . . . . ?
C20 N2 C23 C28 -122.35(11) . . . . ?
C20 N2 C29 C34 21.19(16) . . . . ?
C20 N2 C29 C30 -159.87(10) . . . . ?
C20 C19 C18 C17 -0.56(18) . . . . ?
C20 C21 C22 C17 -0.77(17) . . . . ?
C19 C20 C21 C22 1.18(17) . . . . ?
C19 C18 C17 C22 0.98(17) . . . . ?
C19 C18 C17 C16 -179.88(11) . . . . ?
C23 N2 C20 C19 32.31(15) . . . . ?
C23 N2 C20 C21 -146.98(11) . . . . ?
C23 N2 C29 C34 -141.70(11) . . . . ?
C23 N2 C29 C30 37.24(15) . . . . ?
C23 C24 C25 C26 -1.01(17) . . . . ?
C23 C28 C27 C26 -0.64(18) . . . . ?
C29 N2 C20 C19 -130.85(11) . . . . ?
C29 N2 C20 C21 49.86(15) . . . . ?
C29 N2 C23 C24 -140.53(11) . . . . ?
C29 N2 C23 C28 41.14(15) . . . . ?
C29 C34 C33 C32 -0.60(18) . . . . ?
C29 C30 C31 C32 -1.36(18) . . . . ?
C21 C20 C19 C18 -0.53(17) . . . . ?
C21 C22 C17 C18 -0.31(17) . . . . ?
C21 C22 C17 C16 -179.48(10) . . . . ?
C22 C17 C16 N1 175.17(10) . . . . ?
C18 C17 C16 N1 -3.96(16) . . . . ?
C34 C29 C30 C31 1.00(17) . . . . ?
C34 C33 C32 C31 0.25(19) . . . . ?
C8 C9 C10 C15 160.63(10) . . . . ?
C8 C9 C10 C11 -20.23(16) . . . . ?
C9 C8 C7 S1 -0.10(16) . . . . ?
C9 C8 C7 N1 -179.43(10) . . . . ?
C9 C10 C15 C14 -179.98(10) . . . . ?
C9 C10 C11 C12 -179.90(11) . . . . ?
C10 C15 C14 C13 0.26(17) . . . . ?
C10 C11 C12 C13 -0.4(2) . . . . ?
C24 C23 C28 C27 0.12(17) . . . . ?
C24 C25 C26 C27 0.48(19) . . . . ?
C28 C23 C24 C25 0.70(16) . . . . ?
C28 C27 C26 C25 0.34(19) . . . . ?
C7 S1 C1 C6 -1.37(8) . . . . ?
C7 S1 C1 C2 177.87(11) . . . . ?
C7 N1 C6 C1 3.17(13) . . . . ?
C7 N1 C6 C5 -176.81(10) . . . . ?
C7 N1 C16 C17 89.07(13) . . . . ?
C7 C8 C9 O1 -1.02(17) . . . . ?
C7 C8 C9 C10 179.01(10) . . . . ?
C6 N1 C7 S1 -4.18(11) . . . . ?
C6 N1 C7 C8 175.22(10) . . . . ?
C6 N1 C16 C17 -89.08(12) . . . . ?
C6 C1 C2 C3 -0.19(17) . . . . ?
C6 C5 C4 C3 -0.08(18) . . . . ?
C30 C29 C34 C33 -0.03(17) . . . . ?
C30 C31 C32 C33 0.72(19) . . . . ?
C15 C10 C11 C12 -0.76(18) . . . . ?
C15 C14 C13 C12 -1.43(18) . . . . ?
C1 S1 C7 N1 3.09(8) . . . . ?
C1 S1 C7 C8 -176.33(10) . . . . ?
C1 C6 C5 C4 0.12(17) . . . . ?
C1 C2 C3 C4 0.22(18) . . . . ?
C16 N1 C7 S1 177.55(8) . . . . ?
C16 N1 C7 C8 -3.05(16) . . . . ?
C16 N1 C6 C1 -178.54(9) . . . . ?
C16 N1 C6 C5 1.47(16) . . . . ?
C11 C10 C15 C14 0.83(17) . . . . ?
C11 C12 C13 C14 1.5(2) . . . . ?
C5 C6 C1 S1 179.32(8) . . . . ?
C5 C6 C1 C2 0.01(17) . . . . ?
C5 C4 C3 C2 -0.09(19) . . . . ?

loop_
_exptl_oxdiff_crystal_face_indexfrac_h
_exptl_oxdiff_crystal_face_indexfrac_k
_exptl_oxdiff_crystal_face_indexfrac_l
_exptl_oxdiff_crystal_face_x
_exptl_oxdiff_crystal_face_y
_exptl_oxdiff_crystal_face_z
-9.6805 1.5594 -3.2005 -0.0056 -0.0200 -0.9998
3.9362 1.7611 -10.9317 0.4292 0.9032 -0.0093
-2.5355 -0.3029 12.1774 -0.6855 -0.7240 0.0769
-6.3066 1.4574 9.5605 -0.7505 -0.5192 -0.4090
-6.6923 2.0087 8.5893 -0.7618 -0.4171 -0.4958
-1.8191 2.4609 10.9366 -0.9574 -0.2853 -0.0453
-7.4099 2.8479 6.0596 -0.7165 -0.2159 -0.6633
-0.7762 3.3214 9.7817 -0.9963 -0.0800 -0.0301
-6.6626 3.5213 5.2569 -0.7531 -0.0628 -0.6550
1.0001 -0.0006 0.9987 -0.0592 -0.0098 0.1096
0.3383 -3.7150 -9.0010 0.9992 -0.0246 0.0322
-0.8558 3.7894 8.7900 -0.9960 0.0243 -0.0861
-1.5487 4.5855 6.2026 -0.9419 0.2237 -0.2504
-4.3496 4.5134 4.3797 -0.8249 0.1947 -0.5307
-0.5578 -4.3741 -7.1594 0.9722 -0.2318 0.0341
-0.0024 -0.9985 -1.0012 0.1843 -0.0787 0.0331
-0.9953 1.9975 1.0037 -0.3095 0.1671 -0.1758
2.0021 0.9977 1.9992 -0.2434 0.1074 0.1630
1.0038 1.9971 1.0023 -0.3092 0.2441 -0.0027
9.7067 -1.3955 3.4750 -0.0312 0.0286 0.9991
-1.0038 -1.9971 -1.0023 0.3092 -0.2441 0.0027
-0.0030 -1.9981 0.9958 0.1908 -0.3021 0.1353
-1.0013 -0.9986 -0.0011 0.1249 -0.1654 -0.0304
0.0030 1.9981 -0.9958 -0.1908 0.3021 -0.1353
2.0009 0.9984 0.0004 -0.1248 0.2039 0.1170
